data_7204614
loop_
_publ_author_name
'Christopher D. Johnson'
'Janet M. S. Skakle'
'Magnus G. Johnston'
'J\"org Feldmann'
'Donald E. Macphee'

_publ_section_title
;
 Hydrothermal synthesis, crystal structure and aqueous stability of two
 cadmium arsenate phases, CdNH4(HAsO4)OH and Cd5H2(AsO4)4&#x00B7;4H2O
;
_journal_issue 6
_journal_name_full 'J. Mater. Chem.'
_journal_page_first 1429
_journal_page_last 1432
_journal_paper_doi 10.1039/b302154h
_journal_volume 13
_journal_year 2003
_chemical_formula_moiety 'H6 As Cd N O5'
_chemical_formula_sum 'As Cd H6 N O5'
_chemical_formula_weight 284.35
_chemical_name_systematic
; 
? 
;
_space_group_IT_number 62
_symmetry_cell_setting orthorhombic
_symmetry_space_group_name_Hall '-P 2ac 2n'
_symmetry_space_group_name_H-M 'P n m a'
_atom_sites_solution_hydrogens none
_atom_sites_solution_primary direct
_atom_sites_solution_secondary difmap
_audit_creation_method SHELXL-97
_cell_angle_alpha 90.00
_cell_angle_beta 90.00
_cell_angle_gamma 90.00
_cell_formula_units_Z 4
_cell_length_a 17.682(4)
_cell_length_b 6.0098(12)
_cell_length_c 5.1917(10)
_cell_measurement_reflns_used 1424
_cell_measurement_temperature 293(2)
_cell_measurement_theta_max 27.48
_cell_measurement_theta_min 2.91
_cell_volume 551.7(2)
_computing_cell_refinement 'SAINT (Bruker, 2000)'
_computing_data_collection 'SMART (Bruker, 1998)'
_computing_data_reduction 'SAINT (Bruker, 2000)'
_computing_molecular_graphics
;
Ortex in OSCAIL (McArdle, 1994, 2000)
ATOMS (Dowty, 1999)
ORTEP-III for Windows (Farrugia, 1999)
;
_computing_publication_material 'SHELXL-97 (Sheldrick, 1997)'
_computing_structure_refinement 'SHELXL-97 (Sheldrick, 1997)'
_computing_structure_solution 'SHELXS-86 (Sheldrick, 1990)'
_diffrn_ambient_temperature 293(2)
_diffrn_measured_fraction_theta_full 0.998
_diffrn_measured_fraction_theta_max 0.998
_diffrn_measurement_device_type 'Bruker SMART 1000 CCD area detector'
_diffrn_measurement_method \f-\w
_diffrn_radiation_monochromator graphite
_diffrn_radiation_source 'fine-focus sealed tube'
_diffrn_radiation_type MoK\a
_diffrn_radiation_wavelength 0.71073
_diffrn_reflns_av_R_equivalents 0.0488
_diffrn_reflns_av_sigmaI/netI 0.0463
_diffrn_reflns_limit_h_max 25
_diffrn_reflns_limit_h_min -26
_diffrn_reflns_limit_k_max 5
_diffrn_reflns_limit_k_min -9
_diffrn_reflns_limit_l_max 7
_diffrn_reflns_limit_l_min -7
_diffrn_reflns_number 5288
_diffrn_reflns_theta_full 32.49
_diffrn_reflns_theta_max 32.49
_diffrn_reflns_theta_min 2.30
_exptl_absorpt_coefficient_mu 9.849
_exptl_absorpt_correction_T_max 0.802
_exptl_absorpt_correction_T_min 0.667
_exptl_absorpt_correction_type multi-scan
_exptl_absorpt_process_details '(SADABS; Bruker, 2000)'
_exptl_crystal_colour colourless
_exptl_crystal_density_diffrn 3.424
_exptl_crystal_density_method 'not measured'
_exptl_crystal_description rod
_exptl_crystal_F_000 524
_exptl_crystal_size_max 0.18
_exptl_crystal_size_mid 0.04
_exptl_crystal_size_min 0.03
_refine_diff_density_max 1.083
_refine_diff_density_min -0.877
_refine_diff_density_rms 0.199
_refine_ls_extinction_coef 0.0006(3)
_refine_ls_extinction_expression Fc^*^=kFc[1+0.001xFc^2^\l^3^/sin(2\q)]^-1/4^
_refine_ls_extinction_method SHELXL
_refine_ls_goodness_of_fit_ref 0.923
_refine_ls_hydrogen_treatment none
_refine_ls_matrix_type full
_refine_ls_number_parameters 47
_refine_ls_number_reflns 1068
_refine_ls_number_restraints 0
_refine_ls_restrained_S_all 0.923
_refine_ls_R_factor_all 0.0505
_refine_ls_R_factor_gt 0.0303
_refine_ls_shift/su_max 0.000
_refine_ls_shift/su_mean 0.000
_refine_ls_structure_factor_coef Fsqd
_refine_ls_weighting_details
;
w=1/[\s^2^(Fo^2^)+(0.0293P)^2^] where P=(Fo^2^+2Fc^2^)/3
;
_refine_ls_weighting_scheme calc
_refine_ls_wR_factor_gt 0.0586
_refine_ls_wR_factor_ref 0.0620
_reflns_number_gt 791
_reflns_number_total 1068
_reflns_threshold_expression >2\s(I)
_cod_data_source_file b302154h.txt
_cod_data_source_block cj3
_cod_original_cell_volume 551.68(19)
_cod_original_sg_symbol_H-M Pnma
_cod_original_formula_sum 'H6 As Cd N O5'
_cod_database_code 7204614

loop_
_symmetry_equiv_pos_as_xyz
'x, y, z'
'-x+1/2, -y, z+1/2'
'-x, y+1/2, -z'
'x+1/2, -y+1/2, -z+1/2'
'-x, -y, -z'
'x-1/2, y, -z-1/2'
'x, -y-1/2, z'
'-x-1/2, y-1/2, z-1/2'

loop_
_atom_site_label
_atom_site_type_symbol
_atom_site_fract_x
_atom_site_fract_y
_atom_site_fract_z
_atom_site_U_iso_or_equiv
_atom_site_adp_type
_atom_site_occupancy
_atom_site_symmetry_multiplicity
_atom_site_calc_flag
_atom_site_refinement_flags
_atom_site_disorder_assembly
_atom_site_disorder_group
Cd1 Cd 0.26195(3) 0.2500 0.39200(8) 0.02242(12) Uani 1 2 d . . .
As1 As 0.14275(3) 0.2500 0.82664(11) 0.01991(14) Uani 1 2 d . . .
O1 O 0.1576(2) 0.2500 1.1436(8) 0.0316(10) Uani 1 2 d . . .
O2 O 0.3572(3) 0.2500 0.7115(9) 0.0362(11) Uani 1 2 d . . .
O3 O 0.18402(18) 0.0291(5) 0.6770(5) 0.0313(7) Uani 1 1 d . . .
O4 O 0.0490(2) 0.2500 0.7714(10) 0.0430(12) Uani 1 2 d . . .
N1 N -0.0155(3) 0.2500 0.2890(13) 0.0496(17) Uani 1 2 d . . .

loop_
_atom_site_aniso_label
_atom_site_aniso_U_11
_atom_site_aniso_U_22
_atom_site_aniso_U_33
_atom_site_aniso_U_23
_atom_site_aniso_U_13
_atom_site_aniso_U_12
Cd1 0.0371(2) 0.01363(18) 0.01647(19) 0.000 0.00407(17) 0.000
As1 0.0265(3) 0.0134(3) 0.0199(3) 0.000 0.0013(2) 0.000
O1 0.037(2) 0.035(3) 0.022(2) 0.000 0.0020(17) 0.000
O2 0.043(3) 0.033(3) 0.033(3) 0.000 -0.005(2) 0.000
O3 0.055(2) 0.0178(15) 0.0206(15) 0.0023(12) 0.0036(12) 0.0111(14)
O4 0.027(2) 0.051(3) 0.051(3) 0.000 -0.004(2) 0.000
N1 0.041(4) 0.048(4) 0.060(4) 0.000 0.019(3) 0.000

loop_
_atom_type_symbol
_atom_type_description
_atom_type_scat_dispersion_real
_atom_type_scat_dispersion_imag
_atom_type_scat_source
N N 0.0061 0.0033 'International Tables Vol C Tables 4.2.6.8 and 6.1.1.4'
H H 0.0000 0.0000 'International Tables Vol C Tables 4.2.6.8 and 6.1.1.4'
O O 0.0106 0.0060 'International Tables Vol C Tables 4.2.6.8 and 6.1.1.4'
As As 0.0499 2.0058 'International Tables Vol C Tables 4.2.6.8 and 6.1.1.4'
Cd Cd -0.8075 1.2024 'International Tables Vol C Tables 4.2.6.8 and 6.1.1.4'

loop_
_geom_angle_atom_site_label_1
_geom_angle_atom_site_label_2
_geom_angle_atom_site_label_3
_geom_angle
_geom_angle_site_symmetry_1
_geom_angle_site_symmetry_3
_geom_angle_publ_flag
O3 Cd1 O3 97.56(16) 2_554 8_665 ?
O3 Cd1 O1 93.70(10) 2_554 1_554 ?
O3 Cd1 O1 93.70(10) 8_665 1_554 ?
O3 Cd1 O2 92.64(10) 2_554 . ?
O3 Cd1 O2 92.64(10) 8_665 . ?
O1 Cd1 O2 170.37(15) 1_554 . ?
O3 Cd1 O3 97.90(7) 2_554 . ?
O3 Cd1 O3 164.41(12) 8_665 . ?
O1 Cd1 O3 83.31(11) 1_554 . ?
O2 Cd1 O3 88.65(12) . . ?
O3 Cd1 O3 164.41(12) 2_554 7_565 ?
O3 Cd1 O3 97.90(7) 8_665 7_565 ?
O1 Cd1 O3 83.31(11) 1_554 7_565 ?
O2 Cd1 O3 88.65(12) . 7_565 ?
O3 Cd1 O3 66.58(13) . 7_565 ?
O3 Cd1 As1 131.17(8) 2_554 . ?
O3 Cd1 As1 131.17(8) 8_665 . ?
O1 Cd1 As1 81.90(11) 1_554 . ?
O2 Cd1 As1 88.47(12) . . ?
O3 Cd1 As1 33.29(7) . . ?
O3 Cd1 As1 33.29(7) 7_565 . ?
O1 As1 O4 108.9(2) . . ?
O1 As1 O3 112.53(13) . 7_565 ?
O4 As1 O3 110.15(14) . 7_565 ?
O1 As1 O3 112.53(12) . . ?
O4 As1 O3 110.15(14) . . ?
O3 As1 O3 102.5(2) 7_565 . ?
O1 As1 Cd1 127.90(16) . . ?
O4 As1 Cd1 123.23(18) . . ?
O3 As1 Cd1 51.24(10) 7_565 . ?
O3 As1 Cd1 51.24(10) . . ?
As1 O1 Cd1 134.0(2) . 1_556 ?
As1 O3 Cd1 122.81(14) . 2 ?
As1 O3 Cd1 95.47(12) . . ?
Cd1 O3 Cd1 118.36(13) 2 . ?

loop_
_geom_bond_atom_site_label_1
_geom_bond_atom_site_label_2
_geom_bond_distance
_geom_bond_site_symmetry_2
_geom_bond_publ_flag
Cd1 O3 2.230(3) 2_554 ?
Cd1 O3 2.230(3) 8_665 ?
Cd1 O1 2.251(4) 1_554 ?
Cd1 O2 2.364(5) . ?
Cd1 O3 2.419(3) . ?
Cd1 O3 2.419(3) 7_565 ?
Cd1 As1 3.0876(8) . ?
As1 O1 1.667(4) . ?
As1 O4 1.682(4) . ?
As1 O3 1.703(3) 7_565 ?
As1 O3 1.703(3) . ?
O1 Cd1 2.251(4) 1_556 ?
O3 Cd1 2.230(3) 2 ?
